data_7014884
loop_
_publ_author_name
'Qian, Xin'
'Dawe, Louise N.'
'Kozak, Christopher M.'

_publ_section_title
;
 Catalytic alkylation of aryl Grignard reagents by iron(III)
 amine-bis(phenolate) complexes.
;
_journal_issue 4
_journal_name_full 'Dalton transactions (Cambridge, England : 2003)'
_journal_page_first 933
_journal_page_last 943
_journal_paper_doi 10.1039/c0dt01239d
_journal_volume 40
_journal_year 2011
_chemical_formula_moiety '[(C27 H40 O2 N1) Fe Br2] (C7 H8)0.5'
_chemical_formula_sum 'C30.5 H44 Br2 Fe N O2'
_chemical_formula_weight 672.34
_chemical_name_systematic
;
?
;
_space_group_IT_number 14
_symmetry_cell_setting monoclinic
_symmetry_Int_Tables_number 14
_symmetry_space_group_name_Hall '-P 2yn'
_symmetry_space_group_name_H-M 'P 1 21/n 1'
_atom_sites_solution_hydrogens geom
_atom_sites_solution_primary direct
_atom_sites_solution_secondary difmap
_audit_creation_method SHELXL-97
_cell_angle_alpha 90.00
_cell_angle_beta 98.510(3)
_cell_angle_gamma 90.00
_cell_formula_units_Z 4
_cell_length_a 11.5336(18)
_cell_length_b 16.678(3)
_cell_length_c 16.891(3)
_cell_measurement_reflns_used 11993
_cell_measurement_temperature 128(2)
_cell_measurement_theta_max 30.8607
_cell_measurement_theta_min 2.3498
_cell_volume 3213.3(10)
_computing_cell_refinement 'CrystalClear (Rigaku/MSC Inc., 2005)'
_computing_data_collection 'CrystalClear (Rigaku/MSC Inc., 2005)'
_computing_data_reduction 'CrystalClear (Rigaku/MSC Inc., 2005)'
_computing_molecular_graphics 'CrystalStructure3.7.0(Rigaku/MSC Inc.,2005)'
_computing_publication_material 'CrystalStructure3.7.0(Rigaku/MSC Inc.,2005)'
_computing_structure_refinement 'SHELXL-97 (Sheldrick, 1997)'
_computing_structure_solution 'SHELXS-97 (Sheldrick, 1990)'
_diffrn_ambient_temperature 128(2)
_diffrn_detector_area_resol_mean 14.63
_diffrn_measured_fraction_theta_full 0.995
_diffrn_measured_fraction_theta_max 0.995
_diffrn_measurement_device_type 'Rigaku Saturn'
_diffrn_measurement_method \w
_diffrn_radiation_monochromator 'Rigaku SHINE'
_diffrn_radiation_source 'fine-focus sealed tube'
_diffrn_radiation_type MoK\a
_diffrn_radiation_wavelength 0.71075
_diffrn_reflns_av_R_equivalents 0.0494
_diffrn_reflns_av_sigmaI/netI 0.0516
_diffrn_reflns_limit_h_max 14
_diffrn_reflns_limit_h_min -14
_diffrn_reflns_limit_k_max 20
_diffrn_reflns_limit_k_min -20
_diffrn_reflns_limit_l_max 21
_diffrn_reflns_limit_l_min -21
_diffrn_reflns_number 40002
_diffrn_reflns_theta_full 26.50
_diffrn_reflns_theta_max 26.50
_diffrn_reflns_theta_min 2.73
_exptl_absorpt_coefficient_mu 2.982
_exptl_absorpt_correction_T_max 0.6202
_exptl_absorpt_correction_T_min 0.4747
_exptl_absorpt_correction_type numerical
_exptl_absorpt_process_details '(T. Higashi, 2000)'
_exptl_crystal_colour Black
_exptl_crystal_density_diffrn 1.390
_exptl_crystal_density_method 'not measured'
_exptl_crystal_description Irregular
_exptl_crystal_F_000 1384
_exptl_crystal_size_max 0.30
_exptl_crystal_size_mid 0.29
_exptl_crystal_size_min 0.28
_refine_diff_density_max 0.684
_refine_diff_density_min -0.723
_refine_diff_density_rms 0.114
_refine_ls_extinction_coef 0.0029(6)
_refine_ls_extinction_expression Fc^*^=kFc[1+0.001xFc^2^\l^3^/sin(2\q)]^-1/4^
_refine_ls_extinction_method SHELXL
_refine_ls_goodness_of_fit_ref 1.075
_refine_ls_hydrogen_treatment constr
_refine_ls_matrix_type full
_refine_ls_number_parameters 354
_refine_ls_number_reflns 6630
_refine_ls_number_restraints 0
_refine_ls_restrained_S_all 1.075
_refine_ls_R_factor_all 0.0618
_refine_ls_R_factor_gt 0.0573
_refine_ls_shift/su_max 0.001
_refine_ls_shift/su_mean 0.000
_refine_ls_structure_factor_coef Fsqd
_refine_ls_weighting_details 'calc w=1/[\s^2^(Fo^2^)+(0.0825P)^2^+10.9641P] where P=(Fo^2^+2Fc^2^)/3'
_refine_ls_weighting_scheme calc
_refine_ls_wR_factor_gt 0.1639
_refine_ls_wR_factor_ref 0.1674
_reflns_number_gt 6091
_reflns_number_total 6630
_reflns_threshold_expression >2sigma(I)
_cod_data_source_file C0DT01239D.TXT
_cod_data_source_block Complex4
_cod_depositor_comments
;
The following automatic conversions were performed:
'_exptl_absorpt_correction_type' value 'Numerical' changed to 'numerical'
according to '/home/saulius/struct/CIF-dictionaries/cif_core.dic'
dictionary named 'cif_core.dic' version 2.4.1 from 2010-06-29.

Automatic conversion script
Id: cif_fix_enum 1555 2011-01-17 13:19:09Z saulius 
;
_cod_original_cell_volume 3213.3(9)
_cod_original_formula_sum 'C30.50 H44 Br2 Fe N O2'
_cod_database_code 7014884

loop_
_symmetry_equiv_pos_as_xyz
'x, y, z'
'-x+1/2, y+1/2, -z+1/2'
'-x, -y, -z'
'x-1/2, -y-1/2, z-1/2'

loop_
_atom_site_label
_atom_site_type_symbol
_atom_site_fract_x
_atom_site_fract_y
_atom_site_fract_z
_atom_site_U_iso_or_equiv
_atom_site_adp_type
_atom_site_occupancy
_atom_site_symmetry_multiplicity
_atom_site_calc_flag
_atom_site_refinement_flags
_atom_site_disorder_assembly
_atom_site_disorder_group
Br1 Br 0.96970(4) 0.95583(3) 0.78021(3) 0.03772(17) Uani 1 1 d . . .
Br2 Br 0.70445(5) 0.84632(3) 0.66105(3) 0.04415(18) Uani 1 1 d . . .
Fe1 Fe 0.84796(5) 0.84203(3) 0.77712(4) 0.02741(18) Uani 1 1 d . . .
O1 O 0.9340(3) 0.75006(18) 0.7764(2) 0.0327(7) Uani 1 1 d . . .
O2 O 0.7739(3) 0.8339(2) 0.8658(2) 0.0348(7) Uani 1 1 d . . .
N6 N 0.7405(3) 0.6647(2) 0.8401(2) 0.0300(8) Uani 1 1 d . A .
H17 H 0.7859 0.7012 0.8589 0.035 Uiso 1 1 d . . .
C1 C 0.9736(4) 0.6758(2) 0.7670(2) 0.0261(8) Uani 1 1 d . . .
C2 C 1.0930(4) 0.6601(2) 0.7621(3) 0.0272(8) Uani 1 1 d . . .
C3 C 1.1831(4) 0.7278(3) 0.7639(3) 0.0310(9) Uani 1 1 d . . .
C4 C 1.1922(4) 0.7733(3) 0.8444(3) 0.0373(10) Uani 1 1 d . . .
H1 H 1.1754 0.7364 0.8864 0.045 Uiso 1 1 calc R . .
H2 H 1.1354 0.8174 0.8393 0.045 Uiso 1 1 calc R . .
H3 H 1.2716 0.7950 0.8585 0.045 Uiso 1 1 calc R . .
C5 C 1.1475(4) 0.7851(3) 0.6930(3) 0.0378(10) Uani 1 1 d . . .
H4 H 1.0619 0.7855 0.6792 0.045 Uiso 1 1 calc R . .
H5 H 1.1826 0.7669 0.6467 0.045 Uiso 1 1 calc R . .
H6 H 1.1752 0.8393 0.7079 0.045 Uiso 1 1 calc R . .
C6 C 1.3058(4) 0.6955(3) 0.7562(3) 0.0421(11) Uani 1 1 d . . .
H7 H 1.3485 0.6843 0.8096 0.051 Uiso 1 1 calc R . .
H8 H 1.3487 0.7356 0.7296 0.051 Uiso 1 1 calc R . .
H9 H 1.2983 0.6460 0.7245 0.051 Uiso 1 1 calc R . .
C7 C 1.1245(4) 0.5800(3) 0.7549(3) 0.0327(9) Uani 1 1 d . . .
H10 H 1.2046 0.5683 0.7528 0.039 Uiso 1 1 calc R . .
C8 C 1.0459(4) 0.5159(3) 0.7507(3) 0.0342(9) Uani 1 1 d . . .
C9 C 1.0856(5) 0.4304(3) 0.7410(4) 0.0494(13) Uani 1 1 d . . .
H11 H 1.1672 0.4245 0.7664 0.059 Uiso 1 1 calc R . .
H12 H 1.0796 0.4176 0.6839 0.059 Uiso 1 1 calc R . .
H13 H 1.0358 0.3938 0.7664 0.059 Uiso 1 1 calc R . .
C10 C 0.9294(4) 0.5332(3) 0.7548(3) 0.0331(9) Uani 1 1 d . . .
H14 H 0.8740 0.4908 0.7525 0.040 Uiso 1 1 calc R . .
C11 C 0.8926(4) 0.6118(3) 0.7624(3) 0.0282(8) Uani 1 1 d . . .
C12 C 0.7653(4) 0.6302(3) 0.7618(3) 0.0316(9) Uani 1 1 d . . .
H15 H 0.7192 0.5805 0.7502 0.038 Uiso 1 1 calc R . .
H16 H 0.7395 0.6689 0.7183 0.038 Uiso 1 1 calc R . .
C13 C 0.6219(4) 0.7060(3) 0.8278(3) 0.0352(10) Uani 1 1 d . . .
H18 H 0.6126 0.7361 0.7768 0.042 Uiso 1 1 calc R . .
H19 H 0.5594 0.6649 0.8238 0.042 Uiso 1 1 calc R . .
C14 C 0.6081(4) 0.7622(3) 0.8945(3) 0.0334(9) Uani 1 1 d . . .
C15 C 0.5170(4) 0.7518(3) 0.9396(3) 0.0343(9) Uani 1 1 d . . .
H20 H 0.4659 0.7072 0.9292 0.041 Uiso 1 1 calc R . .
C16 C 0.5002(4) 0.8059(3) 0.9995(3) 0.0340(9) Uani 1 1 d . . .
C17 C 0.3995(4) 0.7948(3) 1.0472(3) 0.0393(10) Uani 1 1 d . . .
H21 H 0.3819 0.7376 1.0507 0.047 Uiso 1 1 calc R . .
H22 H 0.3301 0.8230 1.0204 0.047 Uiso 1 1 calc R . .
H23 H 0.4217 0.8166 1.1012 0.047 Uiso 1 1 calc R . .
C18 C 0.5788(4) 0.8681(3) 1.0152(3) 0.0340(9) Uani 1 1 d . . .
H24 H 0.5684 0.9040 1.0572 0.041 Uiso 1 1 calc R . .
C19 C 0.6738(4) 0.8818(3) 0.9730(3) 0.0318(9) Uani 1 1 d . . .
C20 C 0.7619(4) 0.9498(3) 0.9965(3) 0.0335(9) Uani 1 1 d . . .
C21 C 0.7308(5) 0.9987(3) 1.0682(3) 0.0426(11) Uani 1 1 d . . .
H25 H 0.6917 0.9638 1.1027 0.051 Uiso 1 1 calc R . .
H26 H 0.6783 1.0429 1.0484 0.051 Uiso 1 1 calc R . .
H27 H 0.8027 1.0204 1.0988 0.051 Uiso 1 1 calc R . .
C22 C 0.7604(5) 1.0083(3) 0.9267(3) 0.0431(11) Uani 1 1 d . . .
H28 H 0.6825 1.0081 0.8943 0.052 Uiso 1 1 calc R . .
H29 H 0.8191 0.9920 0.8935 0.052 Uiso 1 1 calc R . .
H30 H 0.7785 1.0624 0.9476 0.052 Uiso 1 1 calc R . .
C23 C 0.8850(4) 0.9139(3) 1.0209(3) 0.0407(11) Uani 1 1 d . . .
H31 H 0.8974 0.9028 1.0785 0.049 Uiso 1 1 calc R . .
H32 H 0.9442 0.9520 1.0083 0.049 Uiso 1 1 calc R . .
H33 H 0.8916 0.8638 0.9915 0.049 Uiso 1 1 calc R . .
C24 C 0.6858(4) 0.8275(3) 0.9106(3) 0.0313(9) Uani 1 1 d . . .
C25 C 0.7526(5) 0.6042(3) 0.9078(3) 0.0438(11) Uani 1 1 d . . .
C26 C 0.8140(18) 0.6459(10) 0.9871(10) 0.062(4) Uani 0.40 1 d P A 1
C26A C 0.8737(9) 0.5976(8) 0.9551(6) 0.061(3) Uani 0.60 1 d P A 1
C27A C 0.909(3) 0.6752(18) 0.997(2) 0.121(15) Uani 0.60 1 d P B 2
C27 C 0.946(4) 0.669(4) 0.988(3) 0.109(17) Uani 0.40 1 d P C 2
C28 C 0.7800(15) 0.9316(9) 0.4627(9) 0.073(4) Uani 0.50 1 d P . .
H34 H 0.7497 0.9208 0.5129 0.088 Uiso 0.50 1 calc PR . .
H35 H 0.7825 0.8815 0.4327 0.088 Uiso 0.50 1 calc PR . .
H36 H 0.7285 0.9700 0.4307 0.088 Uiso 0.50 1 calc PR . .
C29 C 0.8897(9) 0.9627(5) 0.4792(6) 0.082(2) Uani 1 1 d . . .
C30 C 0.9616(8) 0.9477(5) 0.5529(5) 0.074(2) Uani 1 1 d . . .
H37 H 0.9347 0.9114 0.5895 0.089 Uiso 1 1 calc R . .
C31 C 1.0691(9) 0.9837(5) 0.5737(5) 0.082(2) Uani 1 1 d . . .
H38 H 1.1151 0.9722 0.6239 0.099 Uiso 1 1 calc R . .

loop_
_atom_site_aniso_label
_atom_site_aniso_U_11
_atom_site_aniso_U_22
_atom_site_aniso_U_33
_atom_site_aniso_U_23
_atom_site_aniso_U_13
_atom_site_aniso_U_12
Br1 0.0429(3) 0.0260(3) 0.0446(3) -0.00194(17) 0.0074(2) -0.00224(17)
Br2 0.0426(3) 0.0466(3) 0.0392(3) -0.0043(2) -0.0074(2) 0.0094(2)
Fe1 0.0280(3) 0.0240(3) 0.0302(3) -0.0022(2) 0.0041(2) 0.0030(2)
O1 0.0281(14) 0.0250(15) 0.0448(17) -0.0059(13) 0.0050(12) -0.0008(12)
O2 0.0302(15) 0.0410(18) 0.0342(16) -0.0061(13) 0.0080(13) -0.0027(13)
N6 0.0243(17) 0.0292(18) 0.037(2) -0.0050(15) 0.0059(14) -0.0008(14)
C1 0.0276(19) 0.0204(18) 0.030(2) -0.0007(15) 0.0034(15) 0.0005(15)
C2 0.0261(19) 0.025(2) 0.029(2) -0.0020(15) 0.0010(15) 0.0012(15)
C3 0.0259(19) 0.030(2) 0.037(2) -0.0064(17) 0.0038(16) -0.0010(16)
C4 0.031(2) 0.040(2) 0.041(2) -0.012(2) 0.0009(18) -0.0036(18)
C5 0.035(2) 0.034(2) 0.045(3) 0.001(2) 0.0060(19) -0.0039(18)
C6 0.028(2) 0.044(3) 0.054(3) -0.011(2) 0.006(2) -0.001(2)
C7 0.028(2) 0.033(2) 0.038(2) -0.0036(18) 0.0038(17) 0.0055(17)
C8 0.038(2) 0.023(2) 0.043(2) -0.0017(18) 0.0085(19) 0.0045(17)
C9 0.049(3) 0.026(2) 0.077(4) 0.000(2) 0.020(3) 0.008(2)
C10 0.035(2) 0.024(2) 0.040(2) -0.0023(17) 0.0078(19) -0.0024(17)
C11 0.0267(19) 0.024(2) 0.034(2) -0.0045(16) 0.0059(16) -0.0010(15)
C12 0.027(2) 0.028(2) 0.040(2) -0.0098(18) 0.0060(17) -0.0017(16)
C13 0.0236(19) 0.039(2) 0.043(2) -0.011(2) 0.0042(17) 0.0020(17)
C14 0.026(2) 0.039(2) 0.035(2) -0.0056(18) 0.0028(17) 0.0033(17)
C15 0.028(2) 0.039(2) 0.036(2) -0.0019(18) 0.0028(17) 0.0001(18)
C16 0.031(2) 0.039(2) 0.032(2) -0.0004(18) 0.0048(17) 0.0062(18)
C17 0.036(2) 0.046(3) 0.037(2) -0.003(2) 0.0100(19) 0.001(2)
C18 0.036(2) 0.038(2) 0.029(2) -0.0034(18) 0.0061(17) 0.0038(19)
C19 0.034(2) 0.030(2) 0.031(2) -0.0028(17) 0.0016(17) 0.0038(17)
C20 0.041(2) 0.029(2) 0.031(2) -0.0039(17) 0.0083(18) -0.0018(18)
C21 0.054(3) 0.042(3) 0.034(2) -0.010(2) 0.012(2) -0.008(2)
C22 0.059(3) 0.032(2) 0.040(3) -0.001(2) 0.012(2) 0.006(2)
C23 0.039(2) 0.040(3) 0.041(3) -0.002(2) 0.001(2) -0.005(2)
C24 0.029(2) 0.035(2) 0.030(2) -0.0042(17) 0.0031(16) 0.0036(17)
C25 0.047(3) 0.043(3) 0.042(3) 0.009(2) 0.008(2) -0.003(2)
C26 0.082(12) 0.057(9) 0.046(8) 0.020(7) 0.005(8) 0.013(9)
C26A 0.054(6) 0.080(8) 0.050(5) 0.029(5) 0.007(4) 0.025(5)
C27A 0.11(2) 0.077(11) 0.14(2) -0.019(12) -0.11(2) 0.004(13)
C27 0.053(17) 0.15(4) 0.11(3) 0.05(2) -0.035(16) -0.013(18)
C28 0.097(12) 0.062(8) 0.058(8) -0.013(7) 0.002(7) 0.009(8)
C29 0.112(7) 0.056(4) 0.084(6) -0.001(4) 0.037(5) 0.021(4)
C30 0.112(7) 0.058(4) 0.059(4) 0.020(3) 0.033(4) 0.021(4)
C31 0.118(7) 0.062(4) 0.076(5) 0.014(4) 0.041(5) 0.018(5)

loop_
_atom_type_symbol
_atom_type_description
_atom_type_scat_dispersion_real
_atom_type_scat_dispersion_imag
_atom_type_scat_source
C C 0.0033 0.0016 'International Tables Vol C Tables 4.2.6.8 and 6.1.1.4'
H H 0.0000 0.0000 'International Tables Vol C Tables 4.2.6.8 and 6.1.1.4'
Br Br -0.2901 2.4595 'International Tables Vol C Tables 4.2.6.8 and 6.1.1.4'
Fe Fe 0.3463 0.8444 'International Tables Vol C Tables 4.2.6.8 and 6.1.1.4'
N N 0.0061 0.0033 'International Tables Vol C Tables 4.2.6.8 and 6.1.1.4'
O O 0.0106 0.0060 'International Tables Vol C Tables 4.2.6.8 and 6.1.1.4'

loop_
_geom_angle_atom_site_label_1
_geom_angle_atom_site_label_2
_geom_angle_atom_site_label_3
_geom_angle
_geom_angle_site_symmetry_1
_geom_angle_site_symmetry_3
_geom_angle_publ_flag
O1 Fe1 O2 105.23(15) . . ?
O1 Fe1 Br1 110.72(10) . . ?
O2 Fe1 Br1 112.88(11) . . ?
O1 Fe1 Br2 109.41(10) . . ?
O2 Fe1 Br2 108.93(11) . . ?
Br1 Fe1 Br2 109.55(3) . . ?
C1 O1 Fe1 166.7(3) . . ?
C24 O2 Fe1 159.6(3) . . ?
C12 N6 C25 113.5(4) . . ?
C12 N6 C13 109.7(3) . . ?
C25 N6 C13 112.7(4) . . ?
C12 N6 H17 115.0 . . ?
C25 N6 H17 102.5 . . ?
C13 N6 H17 103.0 . . ?
O1 C1 C11 118.2(4) . . ?
O1 C1 C2 122.0(4) . . ?
C11 C1 C2 119.8(4) . . ?
C7 C2 C1 116.8(4) . . ?
C7 C2 C3 121.6(4) . . ?
C1 C2 C3 121.7(4) . . ?
C2 C3 C6 111.7(4) . . ?
C2 C3 C5 109.9(4) . . ?
C6 C3 C5 107.2(4) . . ?
C2 C3 C4 109.6(4) . . ?
C6 C3 C4 107.6(4) . . ?
C5 C3 C4 110.8(4) . . ?
C3 C4 H1 109.5 . . ?
C3 C4 H2 109.5 . . ?
H1 C4 H2 109.5 . . ?
C3 C4 H3 109.5 . . ?
H1 C4 H3 109.5 . . ?
H2 C4 H3 109.5 . . ?
C3 C5 H4 109.5 . . ?
C3 C5 H5 109.5 . . ?
H4 C5 H5 109.5 . . ?
C3 C5 H6 109.5 . . ?
H4 C5 H6 109.5 . . ?
H5 C5 H6 109.5 . . ?
C3 C6 H7 109.5 . . ?
C3 C6 H8 109.5 . . ?
H7 C6 H8 109.5 . . ?
C3 C6 H9 109.5 . . ?
H7 C6 H9 109.5 . . ?
H8 C6 H9 109.5 . . ?
C2 C7 C8 124.2(4) . . ?
C2 C7 H10 117.9 . . ?
C8 C7 H10 117.9 . . ?
C10 C8 C7 117.6(4) . . ?
C10 C8 C9 120.9(4) . . ?
C7 C8 C9 121.5(4) . . ?
C8 C9 H11 109.5 . . ?
C8 C9 H12 109.5 . . ?
H11 C9 H12 109.5 . . ?
C8 C9 H13 109.5 . . ?
H11 C9 H13 109.5 . . ?
H12 C9 H13 109.5 . . ?
C8 C10 C11 120.9(4) . . ?
C8 C10 H14 119.6 . . ?
C11 C10 H14 119.6 . . ?
C10 C11 C1 120.7(4) . . ?
C10 C11 C12 120.4(4) . . ?
C1 C11 C12 118.9(4) . . ?
C11 C12 N6 112.7(3) . . ?
C11 C12 H15 109.1 . . ?
N6 C12 H15 109.1 . . ?
C11 C12 H16 109.1 . . ?
N6 C12 H16 109.1 . . ?
H15 C12 H16 107.8 . . ?
C14 C13 N6 112.2(4) . . ?
C14 C13 H18 109.2 . . ?
N6 C13 H18 109.2 . . ?
C14 C13 H19 109.2 . . ?
N6 C13 H19 109.2 . . ?
H18 C13 H19 107.9 . . ?
C15 C14 C24 119.9(4) . . ?
C15 C14 C13 120.5(4) . . ?
C24 C14 C13 119.6(4) . . ?
C16 C15 C14 120.9(4) . . ?
C16 C15 H20 119.5 . . ?
C14 C15 H20 119.5 . . ?
C18 C16 C15 118.0(4) . . ?
C18 C16 C17 121.5(4) . . ?
C15 C16 C17 120.4(4) . . ?
C16 C17 H21 109.5 . . ?
C16 C17 H22 109.5 . . ?
H21 C17 H22 109.5 . . ?
C16 C17 H23 109.5 . . ?
H21 C17 H23 109.5 . . ?
H22 C17 H23 109.5 . . ?
C16 C18 C19 124.3(4) . . ?
C16 C18 H24 117.9 . . ?
C19 C18 H24 117.9 . . ?
C18 C19 C24 116.2(4) . . ?
C18 C19 C20 121.6(4) . . ?
C24 C19 C20 122.2(4) . . ?
C22 C20 C19 109.9(4) . . ?
C22 C20 C23 111.1(4) . . ?
C19 C20 C23 109.3(4) . . ?
C22 C20 C21 106.8(4) . . ?
C19 C20 C21 111.8(4) . . ?
C23 C20 C21 107.9(4) . . ?
C20 C21 H25 109.5 . . ?
C20 C21 H26 109.5 . . ?
H25 C21 H26 109.5 . . ?
C20 C21 H27 109.5 . . ?
H25 C21 H27 109.5 . . ?
H26 C21 H27 109.5 . . ?
C20 C22 H28 109.5 . . ?
C20 C22 H29 109.5 . . ?
H28 C22 H29 109.5 . . ?
C20 C22 H30 109.5 . . ?
H28 C22 H30 109.5 . . ?
H29 C22 H30 109.5 . . ?
C20 C23 H31 109.5 . . ?
C20 C23 H32 109.5 . . ?
H31 C23 H32 109.5 . . ?
C20 C23 H33 109.5 . . ?
H31 C23 H33 109.5 . . ?
H32 C23 H33 109.5 . . ?
O2 C24 C14 117.4(4) . . ?
O2 C24 C19 121.9(4) . . ?
C14 C24 C19 120.6(4) . . ?
C26A C25 N6 115.0(5) . . ?
C26A C25 C26 47.1(8) . . ?
N6 C25 C26 109.0(7) . . ?
C26A C26 C25 63.3(10) . . ?
C26 C26A C25 69.6(10) . . ?
C29 C28 H34 109.5 . . ?
C29 C28 H35 109.5 . . ?
H34 C28 H35 109.5 . . ?
C29 C28 H36 109.5 . . ?
H34 C28 H36 109.5 . . ?
H35 C28 H36 109.5 . . ?
C28 C29 C31 120.6(11) . 3_776 ?
C28 C29 C30 121.4(10) . . ?
C31 C29 C30 117.8(9) 3_776 . ?
C31 C30 C29 122.5(8) . . ?
C31 C30 H37 118.8 . . ?
C29 C30 H37 118.8 . . ?
C30 C31 C29 119.7(9) . 3_776 ?
C30 C31 H38 120.1 . . ?
C29 C31 H38 120.1 3_776 . ?

loop_
_geom_bond_atom_site_label_1
_geom_bond_atom_site_label_2
_geom_bond_distance
_geom_bond_site_symmetry_2
_geom_bond_publ_flag
Br1 Fe1 2.3569(8) . ?
Br2 Fe1 2.3723(8) . ?
Fe1 O1 1.828(3) . ?
Fe1 O2 1.836(3) . ?
O1 C1 1.337(5) . ?
O2 C24 1.357(5) . ?
N6 C12 1.509(6) . ?
N6 C25 1.516(6) . ?
N6 C13 1.517(5) . ?
N6 H17 0.8348 . ?
C1 C11 1.414(6) . ?
C1 C2 1.417(6) . ?
C2 C7 1.394(6) . ?
C2 C3 1.532(6) . ?
C3 C6 1.538(6) . ?
C3 C5 1.539(7) . ?
C3 C4 1.548(6) . ?
C4 H1 0.9800 . ?
C4 H2 0.9800 . ?
C4 H3 0.9800 . ?
C5 H4 0.9800 . ?
C5 H5 0.9800 . ?
C5 H6 0.9800 . ?
C6 H7 0.9800 . ?
C6 H8 0.9800 . ?
C6 H9 0.9800 . ?
C7 C8 1.398(7) . ?
C7 H10 0.9500 . ?
C8 C10 1.386(6) . ?
C8 C9 1.513(6) . ?
C9 H11 0.9800 . ?
C9 H12 0.9800 . ?
C9 H13 0.9800 . ?
C10 C11 1.389(6) . ?
C10 H14 0.9500 . ?
C11 C12 1.498(6) . ?
C12 H15 0.9900 . ?
C12 H16 0.9900 . ?
C13 C14 1.493(6) . ?
C13 H18 0.9900 . ?
C13 H19 0.9900 . ?
C14 C15 1.396(6) . ?
C14 C24 1.411(7) . ?
C15 C16 1.391(6) . ?
C15 H20 0.9500 . ?
C16 C18 1.376(7) . ?
C16 C17 1.520(6) . ?
C17 H21 0.9800 . ?
C17 H22 0.9800 . ?
C17 H23 0.9800 . ?
C18 C19 1.412(6) . ?
C18 H24 0.9500 . ?
C19 C24 1.412(6) . ?
C19 C20 1.535(6) . ?
C20 C22 1.528(7) . ?
C20 C23 1.540(7) . ?
C20 C21 1.546(6) . ?
C21 H25 0.9800 . ?
C21 H26 0.9800 . ?
C21 H27 0.9800 . ?
C22 H28 0.9800 . ?
C22 H29 0.9800 . ?
C22 H30 0.9800 . ?
C23 H31 0.9800 . ?
C23 H32 0.9800 . ?
C23 H33 0.9800 . ?
C25 C26A 1.507(12) . ?
C25 C26 1.58(2) . ?
C26 C26A 1.24(2) . ?
C28 C29 1.358(18) . ?
C28 H34 0.9800 . ?
C28 H35 0.9800 . ?
C28 H36 0.9800 . ?
C29 C31 1.396(11) 3_776 ?
C29 C30 1.413(13) . ?
C30 C31 1.376(13) . ?
C30 H37 0.9500 . ?
C31 C29 1.396(11) 3_776 ?
C31 H38 0.9500 . ?
